data_2006723
loop_
_publ_author_name
'Bolte, Michael'

_publ_section_title
;
 Ethyl 2,4,6-Triphenyl-1,2,5,6-tetrahydropyrimidine-5-carboxylate at
 173K
;
_journal_issue 11
_journal_name_full 'Acta Crystallographica Section C'
_journal_page_first IUC9700020
_journal_paper_doi 10.1107/S0108270197099332
_journal_volume 53
_journal_year 1997
_chemical_formula_sum 'C25 H24 N2 O2'
_chemical_formula_weight 384.46
_chemical_name_systematic
;
2,4,6-Triphenyl-1,2,5,6-tetrahydro-pyrimidine-5-carboxylic
acid ethyl ester
;
_space_group_IT_number 4
_symmetry_cell_setting monoclinic
_symmetry_space_group_name_Hall 'P 2yb'
_symmetry_space_group_name_H-M 'P 1 21 1'
_audit_creation_method SHELXL
_cell_angle_alpha 90
_cell_angle_beta 111.5050(10)
_cell_angle_gamma 90
_cell_formula_units_Z 2
_cell_length_a 9.47750(10)
_cell_length_b 11.1589(2)
_cell_length_c 10.7089(2)
_cell_measurement_reflns_used 8192
_cell_measurement_temperature 173
_cell_measurement_theta_max 27.00
_cell_measurement_theta_min 1.00
_cell_volume 1053.71(3)
_computing_cell_refinement 'Siemens SMART'
_computing_data_collection 'Siemens SMART'
_computing_data_reduction 'Siemens SAINT'
_computing_molecular_graphics 'XP (Siemens XTL-Plus)'
_computing_structure_refinement 'SHELXL-96 (Sheldrick, 1996)'
_computing_structure_solution 'SHELXS-96 (Sheldrick, 1990)'
_diffrn_ambient_temperature 173
_diffrn_measurement_device 'Siemens CCD three circle diffractometer'
_diffrn_measurement_method \w
_diffrn_radiation_monochromator 'highly oriented graphite crystal'
_diffrn_radiation_source 'fine-focus sealed tube'
_diffrn_radiation_type MoK\a
_diffrn_radiation_wavelength 0.71073
_diffrn_reflns_av_R_equivalents 0.0620
_diffrn_reflns_av_sigmaI/netI 0.0436
_diffrn_reflns_limit_h_max 11
_diffrn_reflns_limit_h_min -11
_diffrn_reflns_limit_k_max 14
_diffrn_reflns_limit_k_min -13
_diffrn_reflns_limit_l_max 13
_diffrn_reflns_limit_l_min -13
_diffrn_reflns_number 9742
_diffrn_reflns_theta_max 26.90
_diffrn_reflns_theta_min 2.31
_diffrn_standards_decay_% 0.06
_diffrn_standards_interval_time 180
_diffrn_standards_number 199
_exptl_absorpt_coefficient_mu 0.077
_exptl_absorpt_correction_type none
_exptl_crystal_colour colourless
_exptl_crystal_density_diffrn 1.212
_exptl_crystal_description block
_exptl_crystal_F_000 408
_exptl_crystal_size_max 0.60
_exptl_crystal_size_mid 0.40
_exptl_crystal_size_min 0.30
_refine_diff_density_max 0.152
_refine_diff_density_min -0.142
_refine_ls_abs_structure_details 'Flack H D (1983), Acta Cryst. A39, 876-881'
_refine_ls_abs_structure_Flack 1.0(10)
_refine_ls_extinction_coef 0.058(4)
_refine_ls_extinction_method SHELXL
_refine_ls_goodness_of_fit_all 1.076
_refine_ls_goodness_of_fit_obs 1.078
_refine_ls_hydrogen_treatment 'see experimental section'
_refine_ls_matrix_type full
_refine_ls_number_parameters 263
_refine_ls_number_reflns 3935
_refine_ls_number_restraints 1
_refine_ls_restrained_S_all 1.076
_refine_ls_restrained_S_obs 1.078
_refine_ls_R_factor_all 0.0352
_refine_ls_R_factor_obs .0349
_refine_ls_shift/esd_max 0.000
_refine_ls_shift/esd_mean 0.000
_refine_ls_structure_factor_coef Fsqd
_refine_ls_weighting_details 'w=1/[\s^2^(Fo^2^)+(0.0289P)^2^+0.1671P] where P=(Fo^2^+2Fc^2^)/3'
_refine_ls_weighting_scheme calc
_refine_ls_wR_factor_all 0.0888
_refine_ls_wR_factor_obs .0885
_reflns_number_observed 3899
_reflns_number_total 3935
_reflns_observed_criterion >2sigma(I)
_cod_data_source_file qb0017.cif
_cod_data_source_block schue8
_cod_depositor_comments
;
The following automatic conversions were performed:
'_symmetry_cell_setting' value 'Monoclinic' changed to 'monoclinic'
according to '/home/saulius/struct/CIF-dictionaries/cif_core.dic'
dictionary named 'cif_core.dic' version 2.4.1 from 2010-06-29.

Automatic conversion script
Id: cif_fix_enum 1527 2010-12-29 10:47:43Z saulius 

The following automatic conversions were performed:

'_refine_ls_weighting_scheme' value 'calc
w=1/[\s^2^(Fo^2^)+(0.0289P)^2^+0.1671P] where P=(Fo^2^+2Fc^2^)/3' was
changed to 'calc'. New tag '_refine_ls_weighting_details' was
created. The value of the new tag was set to
'w=1/[\s^2^(Fo^2^)+(0.0289P)^2^+0.1671P] where P=(Fo^2^+2Fc^2^)/3'.

Automatic conversion script
Id: cif_fix_values 3143 2015-03-26 13:38:13Z robertas 
;
_cod_original_sg_symbol_H-M 'P 21'
_cod_database_code 2006723
_cod_database_fobs_code 2006723

loop_
_symmetry_equiv_pos_as_xyz
'x, y, z'
'-x, y+1/2, -z'

loop_
_atom_site_aniso_label
_atom_site_aniso_U_11
_atom_site_aniso_U_22
_atom_site_aniso_U_33
_atom_site_aniso_U_12
_atom_site_aniso_U_13
_atom_site_aniso_U_23
N1 .0391(6) .0367(7) .0397(7) .0028(5) .0155(6) .0032(5)
C2 .0386(7) .0322(7) .0370(8) .0010(6) .0138(6) .0012(6)
C3 .0374(7) .0312(7) .0381(8) .0024(6) .0149(6) .0007(6)
C4 .0358(7) .0368(8) .0387(8) -.0004(6) .0127(6) -.0016(6)
N5 .0388(6) .0373(6) .0385(7) .0006(5) .0144(5) .0012(5)
C6 .0357(7) .0380(8) .0407(8) .0001(6) .0149(6) .0027(6)
C21 .0383(8) .0407(8) .0395(8) .0015(6) .0131(6) .0031(7)
C22 .0581(11) .125(2) .0433(10) .0295(14) .0123(9) -.0078(12)
C23 .0693(14) .162(3) .0397(10) .0406(17) .0030(10) -.0082(14)
C24 .0447(10) .0853(14) .0511(10) .0075(10) .0037(8) .0037(10)
C25 .0369(9) .0751(13) .0580(11) .0071(9) .0126(8) .0067(10)
C26 .0425(9) .0599(10) .0454(9) .0032(8) .0136(7) .0007(8)
C31 .0348(7) .0376(8) .0346(7) -.0002(6) .0107(6) -.0006(6)
O31 .0553(7) .0354(6) .0525(7) -.0020(5) .0257(6) -.0051(5)
O32 .0452(6) .0336(5) .0478(6) -.0033(5) .0234(5) .0005(5)
C33 .0593(10) .0379(9) .0578(10) -.0075(8) .0281(9) .0034(8)
C34 .0736(13) .0550(11) .0782(14) -.0040(10) .0468(11) .0115(10)
C41 .0368(7) .0460(9) .0369(8) -.0021(7) .0110(6) -.0054(7)
C42 .0492(9) .0633(11) .0442(9) .0047(9) .0119(8) -.0110(8)
C43 .0552(11) .0998(17) .0459(10) .0093(11) .0166(9) -.0192(11)
C44 .0557(11) .1130(19) .0370(9) -.0038(12) .0167(9) -.0036(11)
C45 .0690(12) .0800(14) .0437(10) -.0019(11) .0165(9) .0096(10)
C46 .0606(10) .0520(10) .0401(9) .0043(9) .0148(8) .0034(8)
C61 .0388(8) .0390(8) .0352(7) .0020(6) .0133(6) .0033(6)
C62 .0489(9) .0432(9) .0615(11) -.0043(8) .0279(9) -.0040(8)
C63 .0627(11) .0425(10) .0618(11) -.0018(8) .0271(9) -.0062(8)
C64 .0510(9) .0503(10) .0497(9) .0122(8) .0165(8) -.0033(8)
C65 .0399(9) .0649(11) .0643(11) .0042(9) .0212(8) -.0092(10)
C66 .0393(8) .0507(10) .0586(11) -.0016(7) .0192(8) -.0044(8)

loop_
_atom_site_label
_atom_site_fract_x
_atom_site_fract_y
_atom_site_fract_z
_atom_site_U_iso_or_equiv
_atom_site_thermal_displace_type
_atom_site_calc_flag
_atom_site_refinement_flags
_atom_site_occupancy
_atom_site_disorder_group
_atom_site_type_symbol
N1 -.11701(14) .58113(11) 1.14416(13) .0382(3) Uani d . 1 . N
C2 -.00234(16) .56529(13) 1.11075(15) .0360(3) Uani d . 1 . C
C3 -.00860(17) .57138(13) .96659(14) .0353(3) Uani d . 1 . C
H3 .0530 .5043 .9511 .042 Uiso calc R 1 . H
C4 -.17626(16) .55754(14) .86804(15) .0374(3) Uani d . 1 . C
H4 -.2077 .4736 .8777 .045 Uiso calc R 1 . H
N5 -.27552(14) .63647(12) .90638(12) .0381(3) Uani d . 1 . N
H5 -.2495 .7135 .9017 .046 Uiso d R 1 . H
C6 -.26698(17) .60879(13) 1.04300(16) .0379(3) Uani d . 1 . C
H6 -.3320 .5366 1.0361 .045 Uiso calc R 1 . H
C21 .14888(17) .54161(14) 1.21870(16) .0398(3) Uani d . 1 . C
C22 .1722(2) .5672(3) 1.3504(2) .0773(7) Uani d . 1 . C
H22 .0923 .6012 1.3723 .093 Uiso calc R 1 . H
C23 .3116(3) .5440(3) 1.4523(2) .0951(10) Uani d . 1 . C
H23 .3245 .5603 1.5429 .114 Uiso calc R 1 . H
C24 .4297(2) .4982(2) 1.4232(2) .0643(5) Uani d . 1 . C
H24 .5254 .4850 1.4926 .077 Uiso calc R 1 . H
C25 .4083(2) .4719(2) 1.2933(2) .0580(5) Uani d . 1 . C
H25 .4891 .4387 1.2722 .070 Uiso calc R 1 . H
C26 .2695(2) .49308(17) 1.19169(18) .0500(4) Uani d . 1 . C
H26 .2567 .4740 1.1017 .060 Uiso calc R 1 . H
C31 .05455(16) .68948(14) .94033(14) .0362(3) Uani d . 1 . C
O31 .02566(13) .78588(9) .97794(12) .0461(3) Uani d . 1 . O
O32 .13939(12) .67541(9) .86558(11) .0404(3) Uani d . 1 . O
C33 .1836(2) .78533(15) .81492(19) .0497(4) Uani d . 1 . C
H33A .2521 .8339 .8901 .060 Uiso calc R 1 . H
H33B .0930 .8339 .7650 .060 Uiso calc R 1 . H
C34 .2634(3) .74689(19) .7236(2) .0636(5) Uani d . 1 . C
H34A .2947 .8179 .6864 .095 Uiso calc R 1 . H
H34B .1946 .6983 .6503 .095 Uiso calc R 1 . H
H34C .3531 .6994 .7745 .095 Uiso calc R 1 . H
C41 -.18668(17) .57148(15) .72378(16) .0406(3) Uani d . 1 . C
C42 -.1321(2) .47905(19) .66590(18) .0537(4) Uani d . 1 . C
H42 -.0993 .4060 .7133 .064 Uiso calc R 1 . H
C43 -.1254(2) .4934(2) .5394(2) .0675(6) Uani d . 1 . C
H43 -.0854 .4309 .5020 .081 Uiso calc R 1 . H
C44 -.1762(2) .5974(3) .4675(2) .0687(6) Uani d . 1 . C
H44 -.1723 .6063 .3806 .082 Uiso calc R 1 . H
C45 -.2322(2) .6875(2) .5226(2) .0654(5) Uani d . 1 . C
H45 -.2674 .7592 .4732 .078 Uiso calc R 1 . H
C46 -.2382(2) .67560(18) .65042(17) .0519(4) Uani d . 1 . C
H46 -.2777 .7389 .6872 .062 Uiso calc R 1 . H
C61 -.33594(17) .70989(13) 1.09614(15) .0378(3) Uani d . 1 . C
C62 -.2570(2) .81670(16) 1.13709(19) .0490(4) Uani d . 1 . C
H62 -.1602 .8260 1.1308 .059 Uiso calc R 1 . H
C63 -.3178(2) .90984(16) 1.1870(2) .0544(5) Uani d . 1 . C
H63 -.2633 .9828 1.2133 .065 Uiso calc R 1 . H
C64 -.4579(2) .89666(17) 1.19840(19) .0509(4) Uani d . 1 . C
H64 -.4999 .9606 1.2321 .061 Uiso calc R 1 . H
C65 -.5359(2) .79048(19) 1.1607(2) .0558(5) Uani d . 1 . C
H65 -.6308 .7803 1.1706 .067 Uiso calc R 1 . H
C66 -.47597(19) .69767(16) 1.10787(18) .0492(4) Uani d . 1 . C
H66 -.5318 .6255 1.0797 .059 Uiso calc R 1 . H

loop_
_atom_type_symbol
_atom_type_description
_atom_type_scat_dispersion_real
_atom_type_scat_dispersion_imag
_atom_type_scat_source
C C 0.0033 0.0016 'International Tables Vol C Tables 4.2.6.8 and 6.1.1.4'
H H 0.0000 0.0000 'International Tables Vol C Tables 4.2.6.8 and 6.1.1.4'
N N 0.0061 0.0033 'International Tables Vol C Tables 4.2.6.8 and 6.1.1.4'
O O 0.0106 0.0060 'International Tables Vol C Tables 4.2.6.8 and 6.1.1.4'

loop_
_geom_angle_atom_site_label_1
_geom_angle_atom_site_label_2
_geom_angle_atom_site_label_3
_geom_angle
C2 N1 C6 121.06(12)
N1 C2 C21 118.73(13)
N1 C2 C3 123.86(13)
C21 C2 C3 117.40(12)
C31 C3 C2 110.80(12)
C31 C3 C4 109.52(12)
C2 C3 C4 109.42(12)
N5 C4 C41 114.69(12)
N5 C4 C3 110.68(12)
C41 C4 C3 110.37(12)
C4 N5 C6 110.43(11)
N5 C6 N1 117.63(12)
N5 C6 C61 110.10(12)
N1 C6 C61 108.25(12)
C22 C21 C26 117.37(16)
C22 C21 C2 120.22(14)
C26 C21 C2 122.41(14)
C21 C22 C23 120.92(19)
C24 C23 C22 120.8(2)
C25 C24 C23 119.04(19)
C24 C25 C26 120.53(18)
C25 C26 C21 121.35(17)
O31 C31 O32 124.14(14)
O31 C31 C3 123.80(13)
O32 C31 C3 111.99(12)
C31 O32 C33 116.15(12)
O32 C33 C34 106.44(14)
C46 C41 C42 118.55(16)
C46 C41 C4 122.66(14)
C42 C41 C4 118.62(15)
C43 C42 C41 120.3(2)
C44 C43 C42 120.8(2)
C45 C44 C43 119.30(18)
C44 C45 C46 120.9(2)
C41 C46 C45 120.14(19)
C66 C61 C62 118.61(15)
C66 C61 C6 121.35(14)
C62 C61 C6 120.03(14)
C63 C62 C61 120.81(16)
C64 C63 C62 120.12(17)
C65 C64 C63 119.66(16)
C64 C65 C66 120.16(16)
C61 C66 C65 120.62(16)

loop_
_geom_bond_atom_site_label_1
_geom_bond_atom_site_label_2
_geom_bond_site_symmetry_2
_geom_bond_distance
_geom_bond_publ_flag
N1 C2 . 1.2749(19) ?
N1 C6 . 1.4697(19) ?
C2 C21 . 1.499(2) ?
C2 C3 . 1.525(2) ?
C3 C31 . 1.516(2) ?
C3 C4 . 1.560(2) ?
C4 N5 . 1.453(2) ?
C4 C41 . 1.519(2) ?
N5 C6 . 1.4683(19) ?
C6 C61 . 1.515(2) ?
C21 C22 . 1.375(3) ?
C21 C26 . 1.388(2) ?
C22 C23 . 1.395(3) ?
C23 C24 . 1.366(3) ?
C24 C25 . 1.363(3) ?
C25 C26 . 1.386(3) ?
C31 O31 . 1.2146(18) ?
C31 O32 . 1.3356(18) ?
O32 C33 . 1.4633(19) ?
C33 C34 . 1.502(3) ?
C41 C46 . 1.387(3) ?
C41 C42 . 1.397(2) ?
C42 C43 . 1.388(3) ?
C43 C44 . 1.378(4) ?
C44 C45 . 1.368(3) ?
C45 C46 . 1.398(3) ?
C61 C66 . 1.385(2) ?
C61 C62 . 1.390(2) ?
C62 C63 . 1.387(3) ?
C63 C64 . 1.385(3) ?
C64 C65 . 1.377(3) ?
C65 C66 . 1.397(3) ?

loop_
_geom_torsion_atom_site_label_1
_geom_torsion_atom_site_label_2
_geom_torsion_atom_site_label_3
_geom_torsion_atom_site_label_4
_geom_torsion
C6 N1 C2 C21 177.87(13)
C6 N1 C2 C3 -0.9(2)
N1 C2 C3 C31 102.56(17)
C21 C2 C3 C31 -76.20(16)
N1 C2 C3 C4 -18.3(2)
C21 C2 C3 C4 162.94(13)
C31 C3 C4 N5 -73.39(15)
C2 C3 C4 N5 48.24(16)
C31 C3 C4 C41 54.66(16)
C2 C3 C4 C41 176.30(12)
C41 C4 N5 C6 174.98(12)
C3 C4 N5 C6 -59.35(16)
C4 N5 C6 N1 40.42(17)
C4 N5 C6 C61 165.03(12)
C2 N1 C6 N5 -9.6(2)
C2 N1 C6 C61 -135.10(14)
N1 C2 C21 C22 -16.8(3)
C3 C2 C21 C22 161.99(19)
N1 C2 C21 C26 162.73(16)
C3 C2 C21 C26 -18.4(2)
C26 C21 C22 C23 -0.6(4)
C2 C21 C22 C23 179.0(2)
C21 C22 C23 C24 1.8(5)
C22 C23 C24 C25 -2.0(5)
C23 C24 C25 C26 1.1(4)
C24 C25 C26 C21 0.1(3)
C22 C21 C26 C25 -0.4(3)
C2 C21 C26 C25 -179.93(17)
C2 C3 C31 O31 -43.44(19)
C4 C3 C31 O31 77.36(18)
C2 C3 C31 O32 139.61(13)
C4 C3 C31 O32 -99.59(14)
O31 C31 O32 C33 -7.3(2)
C3 C31 O32 C33 169.66(13)
C31 O32 C33 C34 -174.41(15)
N5 C4 C41 C46 23.2(2)
C3 C4 C41 C46 -102.60(17)
N5 C4 C41 C42 -161.48(15)
C3 C4 C41 C42 72.69(18)
C46 C41 C42 C43 2.0(3)
C4 C41 C42 C43 -173.46(16)
C41 C42 C43 C44 -1.8(3)
C42 C43 C44 C45 0.7(3)
C43 C44 C45 C46 0.1(3)
C42 C41 C46 C45 -1.2(3)
C4 C41 C46 C45 174.05(16)
C44 C45 C46 C41 0.2(3)
N5 C6 C61 C66 106.49(17)
N1 C6 C61 C66 -123.66(16)
N5 C6 C61 C62 -74.93(18)
N1 C6 C61 C62 54.92(18)
C66 C61 C62 C63 -0.9(3)
C6 C61 C62 C63 -179.49(16)
C61 C62 C63 C64 0.9(3)
C62 C63 C64 C65 0.3(3)
C63 C64 C65 C66 -1.7(3)
C62 C61 C66 C65 -0.5(3)
C6 C61 C66 C65 178.13(16)
C64 C65 C66 C61 1.8(3)

loop_
_cod_related_entry_id
_cod_related_entry_database
_cod_related_entry_code
1 ChemSpider 21186193
